data_4102345
loop_
_publ_author_name
'Hai-Long Jiang'
'Yoshiro Tatsu'
'Zhang-Hui Lu'
'Qiang Xu'

_publ_section_title
;
 Non-, Micro-, and Mesoporous Metal-Organic Framework Isomers: Reversible
 Transformation, Fluorescence Sensing, and Large Molecule Separation
;
_journal_name_full 'Journal of the American Chemical Society'
_journal_page_first 5586
_journal_page_last 5587
_journal_paper_doi 10.1021/ja101541s
_journal_volume 132
_journal_year 2010
_chemical_formula_sum 'C18 H13 Cd N3 O4'
_chemical_formula_weight 447.71
_chemical_name_systematic
; 
 ? 
;
_space_group_IT_number 12
_symmetry_cell_setting monoclinic
_symmetry_space_group_name_Hall '-C 2y'
_symmetry_space_group_name_H-M 'C 1 2/m 1'
_atom_sites_solution_hydrogens geom
_atom_sites_solution_primary direct
_atom_sites_solution_secondary difmap
_audit_creation_method SHELXL-97
_cell_angle_alpha 90.00
_cell_angle_beta 112.77(3)
_cell_angle_gamma 90.00
_cell_formula_units_Z 4
_cell_length_a 15.950(3)
_cell_length_b 11.700(2)
_cell_length_c 10.210(2)
_cell_measurement_temperature 293(2)
_cell_volume 1756.8(7)
_computing_structure_refinement 'SHELXL-97 (Sheldrick, 1997)'
_computing_structure_solution 'SHELXS-97 (Sheldrick, 1990)'
_diffrn_ambient_temperature 293(2)
_diffrn_measured_fraction_theta_full 0.992
_diffrn_measured_fraction_theta_max 0.992
_diffrn_measurement_device_type 'CCD area detector'
_diffrn_measurement_method 'phi and omega scans'
_diffrn_radiation_monochromator graphite
_diffrn_radiation_source 'fine-focus sealed tube'
_diffrn_radiation_type MoK\a
_diffrn_radiation_wavelength 0.71073
_diffrn_reflns_av_R_equivalents 0.0670
_diffrn_reflns_av_sigmaI/netI 0.0612
_diffrn_reflns_limit_h_max 20
_diffrn_reflns_limit_h_min -20
_diffrn_reflns_limit_k_max 15
_diffrn_reflns_limit_k_min -13
_diffrn_reflns_limit_l_max 13
_diffrn_reflns_limit_l_min -13
_diffrn_reflns_number 8503
_diffrn_reflns_theta_full 27.47
_diffrn_reflns_theta_max 27.47
_diffrn_reflns_theta_min 3.46
_exptl_absorpt_coefficient_mu 1.271
_exptl_absorpt_correction_T_max 1.0000
_exptl_absorpt_correction_T_min 0.7262
_exptl_absorpt_correction_type empirical
_exptl_crystal_colour orange
_exptl_crystal_density_diffrn 1.693
_exptl_crystal_density_method 'not measured'
_exptl_crystal_description plate-like
_exptl_crystal_F_000 888
_exptl_crystal_size_max 0.12
_exptl_crystal_size_mid 0.04
_exptl_crystal_size_min 0.02
_refine_diff_density_max 0.982
_refine_diff_density_min -1.314
_refine_diff_density_rms 0.140
_refine_ls_extinction_method none
_refine_ls_goodness_of_fit_ref 1.020
_refine_ls_hydrogen_treatment constr
_refine_ls_matrix_type full
_refine_ls_number_parameters 145
_refine_ls_number_reflns 2100
_refine_ls_number_restraints 178
_refine_ls_restrained_S_all 1.047
_refine_ls_R_factor_all 0.0855
_refine_ls_R_factor_gt 0.0491
_refine_ls_shift/su_max 0.070
_refine_ls_shift/su_mean 0.002
_refine_ls_structure_factor_coef Fsqd
_refine_ls_weighting_details 'calc w=1/[\s^2^(Fo^2^)+(0.0743P)^2^+3.4701P] where P=(Fo^2^+2Fc^2^)/3'
_refine_ls_weighting_scheme calc
_refine_ls_wR_factor_gt 0.1165
_refine_ls_wR_factor_ref 0.1411
_reflns_number_gt 1434
_reflns_number_total 2100
_reflns_threshold_expression >2sigma(I)
_cod_data_source_file ja101541s_si_002.cif
_cod_data_source_block a
_cod_original_cell_volume 1756.8(6)
_cod_database_code 4102345

loop_
_symmetry_equiv_pos_as_xyz
'x, y, z'
'-x, y, -z'
'x+1/2, y+1/2, z'
'-x+1/2, y+1/2, -z'
'-x, -y, -z'
'x, -y, z'
'-x+1/2, -y+1/2, -z'
'x+1/2, -y+1/2, z'

loop_
_atom_site_label
_atom_site_type_symbol
_atom_site_fract_x
_atom_site_fract_y
_atom_site_fract_z
_atom_site_U_iso_or_equiv
_atom_site_adp_type
_atom_site_occupancy
_atom_site_symmetry_multiplicity
_atom_site_calc_flag
_atom_site_refinement_flags
_atom_site_disorder_assembly
_atom_site_disorder_group
Cd1 Cd 0.13085(4) 0.0000 0.10509(7) 0.0397(2) Uani 1 2 d SU . .
N3 N 0.1244(4) 0.1972(4) 0.1156(6) 0.0513(13) Uani 1 1 d U . .
C11 C 0.1372(7) 0.2584(6) 0.0173(11) 0.085(3) Uani 1 1 d U . .
H11A H 0.1469 0.2203 -0.0555 0.103 Uiso 1 1 calc R . .
C12 C 0.1371(7) 0.3765(6) 0.0162(10) 0.080(2) Uani 1 1 d U . .
H12A H 0.1460 0.4151 -0.0570 0.096 Uiso 1 1 calc R . .
C13 C 0.1243(5) 0.4364(5) 0.1196(8) 0.0575(16) Uani 1 1 d U . .
C14 C 0.1118(8) 0.3740(6) 0.2215(10) 0.089(2) Uani 1 1 d U . .
H14A H 0.1040 0.4104 0.2969 0.107 Uiso 1 1 calc R . .
C15 C 0.1107(9) 0.2551(7) 0.2143(11) 0.098(3) Uani 1 1 d U . .
H15A H 0.0995 0.2146 0.2843 0.118 Uiso 1 1 calc R . .
C1 C 0.0636(6) 0.0000 -0.1941(9) 0.0426(17) Uani 1 2 d SU . .
C2 C 0.0329(6) 0.0000 -0.3497(9) 0.0387(16) Uani 1 2 d SU B .
C3 C 0.0929(6) 0.0000 -0.4203(10) 0.052(2) Uani 1 2 d SDU . .
H3A H 0.1573 0.0000 -0.3662 0.062 Uiso 0.50 2 d SPR A 1
N1 N 0.1808(7) 0.0000 -0.3540(18) 0.105(9) Uani 0.50 2 d SPDU B 2
H1A H 0.2151 0.0000 -0.4014 0.126 Uiso 0.50 2 calc SPR B 2
H1B H 0.2046 0.0000 -0.2627 0.126 Uiso 0.50 2 calc SPR B 2
C4 C -0.0601(6) 0.0000 -0.4342(10) 0.051(2) Uani 1 2 d SU . .
H4A H -0.1013 0.0000 -0.3900 0.061 Uiso 1 2 calc SR B .
C5 C 0.3070(7) 0.0000 0.3292(13) 0.072(3) Uani 1 2 d SU . .
C6 C 0.4069(6) 0.0000 0.4197(10) 0.050(2) Uani 1 2 d SU . .
C7 C 0.4530(5) 0.1006(6) 0.4587(10) 0.075(2) Uani 1 1 d DU . .
H7A H 0.4221 0.1695 0.4306 0.090 Uiso 0.75 1 calc PR C 1
N2 N 0.418(3) 0.2026(16) 0.413(5) 0.152(18) Uani 0.25 1 d PDU D 2
H2A H 0.3620 0.2084 0.3542 0.183 Uiso 0.25 1 calc PR D 2
H2B H 0.4504 0.2630 0.4414 0.183 Uiso 0.25 1 calc PR D 2
O1 O 0.1466(4) 0.0000 -0.1173(7) 0.0559(15) Uani 1 2 d SU . .
O2 O 0.0059(4) 0.0000 -0.1371(6) 0.0475(14) Uani 1 2 d SU . .
O3 O 0.2506(6) 0.0000 0.3777(11) 0.136(4) Uani 1 2 d SU . .
O4 O 0.2830(6) 0.0000 0.2023(9) 0.098(3) Uani 1 2 d SU . .

loop_
_atom_site_aniso_label
_atom_site_aniso_U_11
_atom_site_aniso_U_22
_atom_site_aniso_U_33
_atom_site_aniso_U_23
_atom_site_aniso_U_13
_atom_site_aniso_U_12
Cd1 0.0490(4) 0.0310(3) 0.0482(4) 0.000 0.0287(3) 0.000
N3 0.061(3) 0.033(2) 0.070(4) -0.003(2) 0.036(3) -0.007(2)
C11 0.156(8) 0.033(3) 0.112(7) 0.004(4) 0.101(7) 0.006(4)
C12 0.142(6) 0.040(3) 0.091(5) 0.004(3) 0.081(5) -0.001(4)
C13 0.090(4) 0.028(3) 0.081(4) 0.000(3) 0.063(4) -0.004(3)
C14 0.172(6) 0.039(3) 0.089(5) -0.010(3) 0.086(5) -0.014(4)
C15 0.199(8) 0.040(3) 0.090(6) -0.005(4) 0.093(6) -0.018(5)
C1 0.059(4) 0.036(4) 0.044(4) 0.000 0.032(4) 0.000
C2 0.043(4) 0.039(4) 0.043(4) 0.000 0.027(3) 0.000
C3 0.040(4) 0.080(7) 0.041(5) 0.000 0.021(4) 0.000
N1 0.033(6) 0.24(3) 0.038(10) 0.000 0.012(7) 0.000
C4 0.048(4) 0.070(6) 0.046(5) 0.000 0.031(4) 0.000
C5 0.048(4) 0.114(7) 0.054(5) 0.000 0.019(4) 0.000
C6 0.051(4) 0.060(5) 0.042(5) 0.000 0.021(4) 0.000
C7 0.055(4) 0.058(4) 0.092(7) 0.007(4) 0.006(4) 0.004(3)
N2 0.10(2) 0.060(9) 0.21(4) 0.01(2) -0.04(2) 0.004(14)
O1 0.051(3) 0.077(4) 0.044(3) 0.000 0.024(3) 0.000
O2 0.049(3) 0.060(4) 0.047(3) 0.000 0.033(3) 0.000
O3 0.058(5) 0.267(13) 0.086(7) 0.000 0.032(5) 0.000
O4 0.058(4) 0.168(7) 0.060(4) 0.000 0.013(3) 0.000

loop_
_atom_type_symbol
_atom_type_description
_atom_type_scat_dispersion_real
_atom_type_scat_dispersion_imag
_atom_type_scat_source
C C 0.0033 0.0016 'International Tables Vol C Tables 4.2.6.8 and 6.1.1.4'
Cd Cd -0.8075 1.2024 'International Tables Vol C Tables 4.2.6.8 and 6.1.1.4'
H H 0.0000 0.0000 'International Tables Vol C Tables 4.2.6.8 and 6.1.1.4'
N N 0.0061 0.0033 'International Tables Vol C Tables 4.2.6.8 and 6.1.1.4'
O O 0.0106 0.0060 'International Tables Vol C Tables 4.2.6.8 and 6.1.1.4'

loop_
_geom_angle_atom_site_label_1
_geom_angle_atom_site_label_2
_geom_angle_atom_site_label_3
_geom_angle
_geom_angle_site_symmetry_1
_geom_angle_site_symmetry_3
O4 Cd1 N3 92.25(14) . .
O4 Cd1 N3 92.25(14) . 6
N3 Cd1 N3 171.4(2) . 6
O4 Cd1 O2 148.4(3) . 5
N3 Cd1 O2 86.15(12) . 5
N3 Cd1 O2 86.15(12) 6 5
O4 Cd1 O1 85.8(3) . .
N3 Cd1 O1 93.84(14) . .
N3 Cd1 O1 93.84(14) 6 .
O2 Cd1 O1 125.8(2) 5 .
O4 Cd1 O2 138.6(3) . .
N3 Cd1 O2 90.75(15) . .
N3 Cd1 O2 90.75(15) 6 .
O2 Cd1 O2 73.0(2) 5 .
O1 Cd1 O2 52.77(19) . .
C15 N3 C11 115.5(6) . .
C15 N3 Cd1 125.3(5) . .
C11 N3 Cd1 119.1(5) . .
N3 C11 C12 123.6(7) . .
N3 C11 H11A 118.2 . .
C12 C11 H11A 118.2 . .
C13 C12 C11 120.9(7) . .
C13 C12 H12A 119.6 . .
C11 C12 H12A 119.6 . .
C12 C13 C14 115.8(6) . .
C12 C13 C13 121.3(4) . 6_565
C14 C13 C13 122.8(4) . 6_565
C13 C14 C15 120.3(7) . .
C13 C14 H14A 119.9 . .
C15 C14 H14A 119.9 . .
N3 C15 C14 123.9(7) . .
N3 C15 H15A 118.1 . .
C14 C15 H15A 118.1 . .
O1 C1 O2 119.5(8) . .
O1 C1 C2 120.5(7) . .
O2 C1 C2 120.0(8) . .
C4 C2 C3 117.0(8) . .
C4 C2 C1 119.8(7) . .
C3 C2 C1 123.2(8) . .
N1 C3 C4 116.6(11) . 5_554
N1 C3 C2 123.0(11) . .
C4 C3 C2 120.4(8) 5_554 .
N1 C3 H3A 3.3 . .
C4 C3 H3A 119.9 5_554 .
C2 C3 H3A 119.7 . .
C3 N1 H3A 9.3 . .
C3 N1 H1A 120.0 . .
H3A N1 H1A 129.3 . .
C3 N1 H1B 120.0 . .
H3A N1 H1B 110.7 . .
H1A N1 H1B 120.0 . .
C3 C4 C2 122.6(7) 5_554 .
C3 C4 H4A 118.7 5_554 .
C2 C4 H4A 118.7 . .
O3 C5 O4 118.4(12) . .
O3 C5 C6 122.7(12) . .
O4 C5 C6 118.9(10) . .
C7 C6 C7 119.4(10) . 6
C7 C6 C5 120.3(5) . .
C7 C6 C5 120.3(5) 6 .
N2 C7 C6 124.5(18) . .
N2 C7 C7 114.9(17) . 2_656
C6 C7 C7 120.3(5) . 2_656
N2 C7 H7A 7.6 . .
C6 C7 H7A 119.9 . .
C7 C7 H7A 119.9 2_656 .
C7 N2 H2A 120.0 . .
C7 N2 H2B 120.0 . .
H2A N2 H2B 120.0 . .
C1 O1 Cd1 97.0(5) . .
C1 O2 Cd1 162.3(6) . 5
C1 O2 Cd1 90.7(5) . .
Cd1 O2 Cd1 107.0(2) 5 .
C5 O4 Cd1 108.5(7) . .

loop_
_geom_bond_atom_site_label_1
_geom_bond_atom_site_label_2
_geom_bond_distance
_geom_bond_site_symmetry_2
Cd1 O4 2.239(8) .
Cd1 N3 2.314(5) .
Cd1 N3 2.314(5) 6
Cd1 O2 2.328(5) 5
Cd1 O1 2.379(6) .
Cd1 O2 2.504(6) .
N3 C15 1.301(10) .
N3 C11 1.311(9) .
C11 C12 1.382(10) .
C11 H11A 0.9300 .
C12 C13 1.347(10) .
C12 H12A 0.9300 .
C13 C14 1.347(10) .
C13 C13 1.488(11) 6_565
C14 C15 1.393(10) .
C14 H14A 0.9300 .
C15 H15A 0.9300 .
C1 O1 1.250(11) .
C1 O2 1.265(9) .
C1 C2 1.470(12) .
C2 C4 1.398(13) .
C2 C3 1.404(10) .
C3 N1 1.299(9) .
C3 C4 1.371(13) 5_554
C3 H3A 0.9600 .
N1 H3A 0.3453 .
N1 H1A 0.8600 .
N1 H1B 0.8600 .
C4 C3 1.371(13) 5_554
C4 H4A 0.9300 .
C5 O3 1.183(13) .
C5 O4 1.200(13) .
C5 C6 1.500(15) .
C6 C7 1.363(9) .
C6 C7 1.363(9) 6
C7 N2 1.326(10) .
C7 C7 1.409(15) 2_656
C7 H7A 0.9300 .
N2 H2A 0.8600 .
N2 H2B 0.8600 .
O2 Cd1 2.328(5) 5
